data_4331030
loop_
_publ_author_name
'Huijuan Yue'
'Maxim V. Peskov'
'Junliang Sun'
'Xiaodong Zou'

_publ_contact_author
;
      Xiaodong Zou
      Structural Chemistry 
      Berzelii Centre EXSELENT on Porous Materials
      Stockholm University 
      SE-106 91 Stockholm
      Sweden 
;
_publ_contact_author_email xzou@mmk.su.se
_publ_contact_author_fax '+46 8 15 21 87'
_publ_contact_author_phone '+46 8 16 23 89'
_publ_section_title
;
 Complex Open-Framework Germanate Built by 8-Coordinated Ge10 Clusters
;
_journal_name_full 'Inorganic Chemistry'
_journal_page_first 12260
_journal_page_last 12265
_journal_paper_doi 10.1021/ic301449y
_journal_volume 51
_journal_year 2012
_chemical_formula_moiety C20H68Ge25N8O60
_chemical_formula_sum 'C20 H68 Ge25 N8 O60'
_chemical_formula_weight 3195.57
_chemical_name_common SU-67
_chemical_name_systematic
; 
 ? 
;
_space_group_IT_number 142
_symmetry_cell_setting tetragonal
_symmetry_Int_Tables_number 142
_symmetry_space_group_name_Hall '-I 4bd 2c'
_symmetry_space_group_name_H-M 'I 41/a c d :2'
_atom_sites_solution_hydrogens geom
_atom_sites_solution_primary direct
_atom_sites_solution_secondary difmap
_audit_creation_method SHELXL-97
_cell_angle_alpha 90.00
_cell_angle_beta 90.00
_cell_angle_gamma 90.00
_cell_formula_units_Z 16
_cell_length_a 20.894(3)
_cell_length_b 20.894(3)
_cell_length_c 73.811(15)
_cell_measurement_reflns_used 23760
_cell_measurement_temperature 100(2)
_cell_measurement_theta_max 33.00
_cell_measurement_theta_min 2.45
_cell_volume 32223(9)
_computing_cell_refinement TwinSolve
_computing_data_collection CrystalClear
_computing_data_reduction TwinSolve
_computing_structure_refinement 'SHELXL-97 (Sheldrick, 1997)'
_computing_structure_solution 'SHELXS-97 (Sheldrick, 1990)'
_diffrn_ambient_temperature 100(2)
_diffrn_detector_area_resol_mean 12.613
_diffrn_measured_fraction_theta_full 0.987
_diffrn_measured_fraction_theta_max 0.987
_diffrn_measurement_device_type MarDTB
_diffrn_measurement_method 'MARCCD, MARDTB Phi-Axis Goniometer'
_diffrn_radiation_monochromator 'graphite 002'
_diffrn_radiation_source 'fine-focus sealed tube'
_diffrn_radiation_type synchrotron
_diffrn_radiation_wavelength 0.90770
_diffrn_reflns_av_R_equivalents 0.1751
_diffrn_reflns_av_sigmaI/netI 0.1795
_diffrn_reflns_limit_h_max 20
_diffrn_reflns_limit_h_min -24
_diffrn_reflns_limit_k_max 24
_diffrn_reflns_limit_k_min -22
_diffrn_reflns_limit_l_max 88
_diffrn_reflns_limit_l_min -75
_diffrn_reflns_number 50189
_diffrn_reflns_theta_full 32.93
_diffrn_reflns_theta_max 32.93
_diffrn_reflns_theta_min 5.24
_exptl_absorpt_coefficient_mu 9.279
_exptl_absorpt_correction_T_max 0.9129
_exptl_absorpt_correction_T_min 0.7682
_exptl_absorpt_correction_type numerical
_exptl_crystal_colour colorless
_exptl_crystal_density_diffrn 2.635
_exptl_crystal_description square-plate
_exptl_crystal_F_000 24384
_exptl_crystal_size_max 0.03
_exptl_crystal_size_mid 0.02
_exptl_crystal_size_min 0.01
_platon_squeeze_details
;
;
_refine_diff_density_max 2.392
_refine_diff_density_min -2.552
_refine_diff_density_rms 0.351
_refine_ls_extinction_method none
_refine_ls_goodness_of_fit_ref 1.014
_refine_ls_hydrogen_treatment none
_refine_ls_matrix_type full
_refine_ls_number_parameters 292
_refine_ls_number_reflns 7165
_refine_ls_number_restraints 38
_refine_ls_restrained_S_all 1.035
_refine_ls_R_factor_all 0.1502
_refine_ls_R_factor_gt 0.0828
_refine_ls_shift/su_max 0.000
_refine_ls_shift/su_mean 0.000
_refine_ls_structure_factor_coef Fsqd
_refine_ls_weighting_details 'calc w=1/[\s^2^(Fo^2^)+(0.0247P)^2^+0.0000P] where P=(Fo^2^+2Fc^2^)/3'
_refine_ls_weighting_scheme calc
_refine_ls_wR_factor_gt 0.1458
_refine_ls_wR_factor_ref 0.1578
_reflns_number_gt 2763
_reflns_number_total 7165
_reflns_threshold_expression >2sigma(I)
_cod_data_source_file ic301449y_si_002.cif
_cod_data_source_block su-67final
_cod_original_cell_volume 32224(9)
_cod_original_sg_symbol_H-M 'I 41/a c d'
_cod_database_code 4331030

loop_
_symmetry_equiv_pos_as_xyz
'x, y, z'
'-x+1/2, -y, z+1/2'
'-y+1/4, x+3/4, z+1/4'
'y+1/4, -x+1/4, z+3/4'
'-x+1/2, y, -z'
'x, -y, -z+1/2'
'y+1/4, x+3/4, -z+3/4'
'-y+1/4, -x+1/4, -z+1/4'
'x+1/2, y+1/2, z+1/2'
'-x+1, -y+1/2, z+1'
'-y+3/4, x+5/4, z+3/4'
'y+3/4, -x+3/4, z+5/4'
'-x+1, y+1/2, -z+1/2'
'x+1/2, -y+1/2, -z+1'
'y+3/4, x+5/4, -z+5/4'
'-y+3/4, -x+3/4, -z+3/4'
'-x, -y, -z'
'x-1/2, y, -z-1/2'
'y-1/4, -x-3/4, -z-1/4'
'-y-1/4, x-1/4, -z-3/4'
'x-1/2, -y, z'
'-x, y, z-1/2'
'-y-1/4, -x-3/4, z-3/4'
'y-1/4, x-1/4, z-1/4'
'-x+1/2, -y+1/2, -z+1/2'
'x, y+1/2, -z'
'y+1/4, -x-1/4, -z+1/4'
'-y+1/4, x+1/4, -z-1/4'
'x, -y+1/2, z+1/2'
'-x+1/2, y+1/2, z'
'-y+1/4, -x-1/4, z-1/4'
'y+1/4, x+1/4, z+1/4'

loop_
_atom_site_label
_atom_site_type_symbol
_atom_site_fract_x
_atom_site_fract_y
_atom_site_fract_z
_atom_site_U_iso_or_equiv
_atom_site_adp_type
_atom_site_occupancy
_atom_site_symmetry_multiplicity
_atom_site_calc_flag
_atom_site_refinement_flags
_atom_site_disorder_assembly
_atom_site_disorder_group
Ge1 Ge 0.20026(10) 0.30025(10) 0.03749(3) 0.0104(4) Uani 1 1 d . . .
Ge2 Ge 0.30185(10) 0.30169(10) 0.06656(3) 0.0116(4) Uani 1 1 d . . .
Ge3 Ge 0.29984(10) 0.20114(10) 0.03764(3) 0.0090(4) Uani 1 1 d . . .
Ge4 Ge 0.20104(10) 0.20145(11) 0.06727(3) 0.0103(4) Uani 1 1 d . . .
Ge5 Ge 0.07662(10) 0.26967(12) 0.05769(3) 0.0124(4) Uani 1 1 d . . .
Ge6 Ge 0.2500 0.25011(11) 0.0000 0.0073(4) Uani 1 2 d S . .
Ge7 Ge 0.23062(10) 0.42417(10) 0.05740(3) 0.0143(5) Uani 1 1 d . . .
Ge8 Ge 0.42434(10) 0.22941(12) 0.05807(3) 0.0135(5) Uani 1 1 d . . .
Ge9 Ge 0.22656(10) 0.28050(10) 0.10144(3) 0.0147(5) Uani 0.944(5) 1 d P . .
Ge9B Ge 0.2697(6) 0.2389(6) 0.10349(16) 0.0147(5) Uani 0.056(5) 1 d PD . .
Ge10 Ge 0.27128(10) 0.07806(10) 0.05799(3) 0.0132(5) Uani 1 1 d . . .
Ge11 Ge 0.38093(13) 0.11934(12) 0.08570(3) 0.0172(6) Uani 0.833(4) 1 d PD . .
G11B Ge 0.4135(6) 0.0890(6) 0.07444(15) 0.0172(6) Uani 0.167(4) 1 d PD . .
Ge12 Ge 0.41868(10) -0.00326(11) 0.10936(3) 0.0201(4) Uani 1 1 d . . .
Ge13 Ge 0.37716(10) -0.12202(10) 0.08543(3) 0.0157(4) Uani 1 1 d . . .
O1 O 0.2050(6) 0.2958(6) 0.06539(15) 0.0005(9) Uiso 1 1 d . . .
O2 O 0.2948(6) 0.2091(6) 0.06516(16) 0.0005(9) Uiso 1 1 d . . .
O3 O 0.2944(6) 0.2968(6) 0.03939(15) 0.0005(9) Uiso 1 1 d . . .
O4 O 0.2062(5) 0.2086(6) 0.04006(15) 0.0005(9) Uiso 1 1 d . . .
O5 O 0.1133(6) 0.2028(6) 0.06638(15) 0.009(3) Uiso 1 1 d . . .
O6 O 0.0000 0.2500 0.0507(3) 0.008(6) Uiso 1 2 d S . .
O7 O 0.0678(6) 0.3323(6) 0.07364(16) 0.014(3) Uiso 1 1 d . . .
O8 O 0.1127(6) 0.2963(6) 0.03868(16) 0.015(3) Uiso 1 1 d . . .
O9 O 0.2023(6) 0.2987(6) 0.01326(15) 0.014(3) Uiso 1 1 d . . .
O10 O 0.2015(6) 0.2013(6) -0.01333(16) 0.015(3) Uiso 1 1 d . . .
O11 O 0.2040(6) 0.3883(6) 0.03778(16) 0.013(3) Uiso 1 1 d . . .
O12 O 0.3005(7) 0.3885(7) 0.06509(17) 0.021(3) Uiso 1 1 d . . .
O13 O 0.1713(6) 0.4297(6) 0.07362(17) 0.016(3) Uiso 1 1 d . . .
O14 O 0.2525(5) 0.5019(5) 0.05169(19) 0.014(4) Uiso 1 1 d . . .
O15 O 0.3897(6) 0.2982(6) 0.06664(15) 0.008(3) Uiso 1 1 d . . .
O16 O 0.5000 0.2500 0.0506(4) 0.014(6) Uiso 1 2 d S . .
O17 O 0.4349(6) 0.1698(6) 0.07424(16) 0.017(3) Uiso 1 1 d . . .
O18 O 0.3885(6) 0.2038(6) 0.03867(17) 0.015(3) Uiso 1 1 d . . .
O19 O 0.2984(6) 0.3033(6) 0.09099(16) 0.019(3) Uiso 1 1 d D . .
O20 O 0.2043(6) 0.2051(6) 0.09268(14) 0.017(3) Uiso 1 1 d D . .
O21 O 0.2453(7) 0.2700(5) 0.12429(12) 0.018(3) Uiso 1 1 d D . .
O22 O 0.1619(6) 0.3355(6) 0.10197(16) 0.012(3) Uiso 0.944(5) 1 d P . .
O22C O 0.3298(9) 0.1824(9) 0.1067(3) 0.012(3) Uiso 0.056(5) 1 d PD . .
O23 O 0.2056(6) 0.1152(6) 0.06771(15) 0.0089(18) Uiso 1 1 d . . .
O24 O 0.2947(6) 0.1137(6) 0.03808(15) 0.0089(18) Uiso 1 1 d . . .
O25 O 0.3342(7) 0.0702(7) 0.07307(18) 0.024(3) Uiso 1 1 d . . .
O26 O 0.3378(9) 0.1592(10) 0.1026(2) 0.054(6) Uiso 0.833(4) 1 d PD . .
O26B O 0.440(7) 0.051(6) 0.0547(11) 0.08(4) Uiso 0.167(4) 1 d PD . .
O27 O 0.4334(6) 0.0659(7) 0.09706(17) 0.021(3) Uiso 1 1 d . . .
O28 O 0.3405(6) -0.0006(7) 0.11874(16) 0.023(3) Uiso 1 1 d . . .
O29 O 0.4307(5) -0.0718(5) 0.09665(15) 0.024(3) Uiso 1 1 d . . .
O1W O 0.1148(5) 0.6341(5) -0.02548(15) 0.186(17) Uiso 1 1 d R . .
H1W H 0.1303 0.6375 -0.0153 0.223 Uiso 1 1 d R . .
H2W H 0.1331 0.6598 -0.0323 0.223 Uiso 1 1 d R . .
O2W O 0.1409(5) 0.3871(5) -0.02328(15) 0.26(3) Uiso 1 1 d R . .
H3W H 0.1529 0.4226 -0.0180 0.316 Uiso 1 1 d R . .
H4W H 0.1716 0.3805 -0.0295 0.316 Uiso 1 1 d R . .
C1 C 0.530(2) -0.063(2) 0.0525(6) 0.124(17) Uiso 0.4165(19) 1 d PD . .
H1A H 0.5075 -0.1035 0.0511 0.149 Uiso 0.83 1 calc P . .
H1B H 0.5615 -0.0596 0.0429 0.149 Uiso 0.83 1 calc P . .
N1 N 0.530(2) -0.063(2) 0.0525(6) 0.124(17) Uiso 0.4165(19) 1 d PD . .
C2 C 0.483(2) -0.007(2) 0.0522(4) 0.103(14) Uiso 0.833(4) 1 d PD . .
H2 H 0.4561 -0.0073 0.0630 0.123 Uiso 0.83 1 calc P . .
C3 C 0.523(3) 0.055(2) 0.0517(7) 0.131(19) Uiso 0.4165(19) 1 d PD . .
N3 N 0.523(3) 0.055(2) 0.0517(7) 0.131(19) Uiso 0.4165(19) 1 d P . .
H3A H 0.5503 0.0539 0.0424 0.158 Uiso 0.833(4) 1 calc PR . .
H3B H 0.4968 0.0889 0.0504 0.158 Uiso 0.833(4) 1 calc PR . .
C4 C 0.558(3) 0.059(3) 0.0694(7) 0.15(2) Uiso 0.4165(19) 1 d PD . .
H4A H 0.5850 0.0966 0.0694 0.178 Uiso 0.83 1 calc P . .
H4B H 0.5277 0.0626 0.0793 0.178 Uiso 0.83 1 calc P . .
N4 N 0.558(3) 0.059(3) 0.0694(7) 0.15(2) Uiso 0.4165(19) 1 d P . .
C5 C 0.599(3) 0.001(3) 0.0727(10) 0.19(3) Uiso 0.833(4) 1 d PD . .
H5A H 0.6168 0.0026 0.0848 0.229 Uiso 0.83 1 calc P . .
H5B H 0.6349 0.0011 0.0642 0.229 Uiso 0.83 1 calc P . .
C6 C 0.561(3) -0.060(3) 0.0704(6) 0.135(19) Uiso 0.4165(19) 1 d PD . .
N6 N 0.561(3) -0.060(3) 0.0704(6) 0.135(19) Uiso 0.4165(19) 1 d P . .
H6A H 0.5875 -0.0935 0.0717 0.162 Uiso 0.83 1 calc P . .
H6B H 0.5313 -0.0617 0.0791 0.162 Uiso 0.83 1 calc P . .
C7 C 0.442(2) -0.011(3) 0.0350(8) 0.21(4) Uiso 0.833(4) 1 d PD . .
H7A H 0.4118 0.0233 0.0348 0.321 Uiso 0.83 1 calc P . .
H7B H 0.4198 -0.0513 0.0349 0.321 Uiso 0.83 1 calc P . .
H7C H 0.4692 -0.0084 0.0245 0.321 Uiso 0.83 1 calc P . .
C8 C 0.503(3) 0.199(3) -0.0102(11) 0.29(3) Uiso 0.50 1 d PD . 1
H8A H 0.5159 0.1543 -0.0113 0.349 Uiso 0.50 1 calc PR . 1
H8B H 0.5027 0.2166 -0.0223 0.349 Uiso 0.50 1 calc PR . 1
C9 C 0.448(2) 0.267(3) 0.0004(13) 0.29(3) Uiso 0.50 1 d PD . 1
H9A H 0.4596 0.2713 0.0131 0.349 Uiso 0.50 1 calc PR . 1
H9B H 0.4080 0.2900 -0.0012 0.349 Uiso 0.50 1 calc PR . 1
N8 N 0.437(2) 0.200(3) -0.0033(8) 0.29(3) Uiso 0.50 1 d PD A 1
H8C H 0.4066 0.1924 -0.0118 0.349 Uiso 0.50 1 calc PR A 1
H8D H 0.4301 0.1756 0.0066 0.349 Uiso 0.50 1 calc PR A 1
C8B C 0.503(3) 0.199(3) -0.0102(11) 0.29(3) Uiso 0.50 1 d P . 2
H8B1 H 0.5160 0.1543 -0.0112 0.349 Uiso 0.50 1 calc PR . 2
H8B2 H 0.5031 0.2165 -0.0223 0.349 Uiso 0.50 1 calc PR . 2
C9B C 0.448(2) 0.267(3) 0.0004(13) 0.29(3) Uiso 0.50 1 d P . 2
H9B1 H 0.4081 0.2904 -0.0010 0.349 Uiso 0.50 1 calc PR . 2
H9B2 H 0.4600 0.2706 0.0131 0.349 Uiso 0.50 1 calc PR . 2
N8B N 0.436(2) 0.199(3) -0.0036(6) 0.29(3) Uiso 0.50 1 d PD B 2
H8B3 H 0.4065 0.1927 -0.0123 0.349 Uiso 0.50 1 calc PR B 2
H8B4 H 0.4288 0.1749 0.0062 0.349 Uiso 0.50 1 calc PR B 2
C15 C 0.2860(6) -0.057(2) -0.0017(9) 0.136(17) Uiso 0.50 1 d PD . 1
H15A H 0.2938 -0.0601 -0.0146 0.163 Uiso 1 1 calc R . 1
H15B H 0.3044 -0.0950 0.0040 0.163 Uiso 1 1 calc R . 1
N15 N 0.2860(6) -0.057(2) -0.0017(9) 0.136(17) Uiso 0.50 1 d P . 2
C16 C 0.3191(11) 0.0003(17) 0.0055(7) 0.154(19) Uiso 1 1 d D . .
H16A H 0.3209 -0.0020 0.0186 0.185 Uiso 1 1 calc . C 1
H16B H 0.3626 0.0017 0.0010 0.185 Uiso 1 1 calc . D 1
C17 C 0.2861(4) 0.0570(18) 0.0002(8) 0.108(12) Uiso 0.50 1 d PD . 1
H17A H 0.3001 0.0679 -0.0119 0.129 Uiso 1 1 calc R . 1
H17B H 0.3001 0.0913 0.0081 0.129 Uiso 1 1 calc R . 1
N17 N 0.2861(4) 0.0570(18) 0.0002(8) 0.108(12) Uiso 0.50 1 d P . 2

loop_
_atom_site_aniso_label
_atom_site_aniso_U_11
_atom_site_aniso_U_22
_atom_site_aniso_U_33
_atom_site_aniso_U_23
_atom_site_aniso_U_13
_atom_site_aniso_U_12
Ge1 0.0059(10) 0.0068(11) 0.0184(11) -0.0001(8) 0.0004(8) 0.0007(7)
Ge2 0.0064(11) 0.0084(12) 0.0201(11) -0.0018(8) -0.0002(8) -0.0003(8)
Ge3 0.0064(10) 0.0036(11) 0.0169(11) -0.0006(8) -0.0011(8) 0.0008(7)
Ge4 0.0053(10) 0.0052(11) 0.0203(11) -0.0004(8) 0.0016(8) -0.0010(7)
Ge5 0.0037(11) 0.0119(11) 0.0215(12) -0.0014(10) 0.0013(8) -0.0002(10)
Ge6 0.008(2) 0.007(2) 0.0067(9) 0.000 0.0001(17) 0.000
Ge7 0.0130(12) 0.0024(10) 0.0277(12) -0.0008(8) -0.0002(8) -0.0012(9)
Ge8 0.0053(11) 0.0109(11) 0.0242(12) 0.0010(10) -0.0010(8) 0.0004(10)
Ge9 0.0113(11) 0.0128(13) 0.0201(10) -0.0034(9) 0.0000(8) 0.0042(8)
Ge9B 0.0113(11) 0.0128(13) 0.0201(10) -0.0034(9) 0.0000(8) 0.0042(8)
Ge10 0.0088(11) 0.0021(10) 0.0287(12) 0.0004(8) -0.0028(8) 0.0008(9)
Ge11 0.0180(14) 0.0117(14) 0.0220(13) 0.0036(10) -0.0050(10) 0.0002(10)
G11B 0.0180(14) 0.0117(14) 0.0220(13) 0.0036(10) -0.0050(10) 0.0002(10)
Ge12 0.0222(11) 0.0133(10) 0.0248(10) 0.0017(9) -0.0035(8) -0.0022(10)
Ge13 0.0125(11) 0.0115(11) 0.0231(11) -0.0019(9) -0.0005(8) -0.0002(8)

loop_
_atom_type_symbol
_atom_type_description
_atom_type_scat_dispersion_real
_atom_type_scat_dispersion_imag
_atom_type_scat_source
C C 0.0033 0.0016 'International Tables Vol C Tables 4.2.6.8 and 6.1.1.4'
H H 0.0000 0.0000 'International Tables Vol C Tables 4.2.6.8 and 6.1.1.4'
N N 0.0061 0.0033 'International Tables Vol C Tables 4.2.6.8 and 6.1.1.4'
O O 0.0106 0.0060 'International Tables Vol C Tables 4.2.6.8 and 6.1.1.4'
Ge Ge 0.1547 1.8001 'International Tables Vol C Tables 4.2.6.8 and 6.1.1.4'

loop_
_geom_angle_atom_site_label_1
_geom_angle_atom_site_label_2
_geom_angle_atom_site_label_3
_geom_angle
_geom_angle_site_symmetry_1
_geom_angle_site_symmetry_3
O9 Ge1 O8 94.1(6) . .
O9 Ge1 O11 91.6(6) . .
O8 Ge1 O11 94.9(5) . .
O9 Ge1 O4 94.5(5) . .
O8 Ge1 O4 90.9(5) . .
O11 Ge1 O4 171.2(5) . .
O9 Ge1 O3 92.7(5) . .
O8 Ge1 O3 171.7(5) . .
O11 Ge1 O3 89.6(5) . .
O4 Ge1 O3 83.8(5) . .
O9 Ge1 O1 174.5(5) . .
O8 Ge1 O1 89.9(5) . .
O11 Ge1 O1 91.8(5) . .
O4 Ge1 O1 81.6(5) . .
O3 Ge1 O1 83.1(5) . .
O19 Ge2 O12 92.3(6) . .
O19 Ge2 O15 92.2(5) . .
O12 Ge2 O15 93.2(5) . .
O19 Ge2 O2 94.0(5) . .
O12 Ge2 O2 171.7(5) . .
O15 Ge2 O2 92.1(5) . .
O19 Ge2 O3 173.0(5) . .
O12 Ge2 O3 89.4(5) . .
O15 Ge2 O3 94.5(5) . .
O2 Ge2 O3 83.7(4) . .
O19 Ge2 O1 90.2(5) . .
O12 Ge2 O1 92.4(6) . .
O15 Ge2 O1 173.8(6) . .
O2 Ge2 O1 82.0(5) . .
O3 Ge2 O1 83.0(5) . .
O10 Ge3 O24 91.1(6) 5 .
O10 Ge3 O18 93.2(6) 5 .
O24 Ge3 O18 95.0(5) . .
O10 Ge3 O4 94.3(5) 5 .
O24 Ge3 O4 91.1(5) . .
O18 Ge3 O4 170.2(5) . .
O10 Ge3 O3 93.5(5) 5 .
O24 Ge3 O3 171.9(5) . .
O18 Ge3 O3 91.4(5) . .
O4 Ge3 O3 81.9(5) . .
O10 Ge3 O2 173.9(5) 5 .
O24 Ge3 O2 93.5(5) . .
O18 Ge3 O2 90.5(5) . .
O4 Ge3 O2 81.5(5) . .
O3 Ge3 O2 81.5(5) . .
O23 Ge4 O5 93.9(5) . .
O23 Ge4 O20 91.2(5) . .
O5 Ge4 O20 94.1(5) . .
O23 Ge4 O2 91.7(5) . .
O5 Ge4 O2 171.4(5) . .
O20 Ge4 O2 92.3(5) . .
O23 Ge4 O1 173.9(5) . .
O5 Ge4 O1 91.4(5) . .
O20 Ge4 O1 91.6(5) . .
O2 Ge4 O1 82.7(5) . .
O23 Ge4 O4 95.1(5) . .
O5 Ge4 O4 91.0(5) . .
O20 Ge4 O4 171.6(4) . .
O2 Ge4 O4 82.1(5) . .
O1 Ge4 O4 81.6(5) . .
O8 Ge5 O5 112.3(6) . .
O8 Ge5 O6 104.2(9) . .
O5 Ge5 O6 109.3(5) . .
O8 Ge5 O7 110.8(6) . .
O5 Ge5 O7 113.5(6) . .
O6 Ge5 O7 106.0(7) . .
O9 Ge6 O9 108.0(9) 5 .
O9 Ge6 O10 111.1(4) 5 .
O9 Ge6 O10 109.2(6) . .
O9 Ge6 O10 109.2(6) 5 5
O9 Ge6 O10 111.1(4) . 5
O10 Ge6 O10 108.4(9) . 5
O11 Ge7 O13 112.3(6) . .
O11 Ge7 O12 111.1(6) . .
O13 Ge7 O12 114.0(6) . .
O11 Ge7 O14 106.7(6) . .
O13 Ge7 O14 107.1(6) . .
O12 Ge7 O14 105.0(6) . .
O18 Ge8 O15 112.7(6) . .
O18 Ge8 O16 102.2(10) . .
O15 Ge8 O16 107.1(5) . .
O18 Ge8 O17 114.0(6) . .
O15 Ge8 O17 113.4(6) . .
O16 Ge8 O17 106.4(7) . .
Ge9B Ge9 O21 68.8(5) . .
Ge9B Ge9 O19 68.2(6) . .
O21 Ge9 O19 105.5(6) . .
Ge9B Ge9 O20 67.5(6) . .
O21 Ge9 O20 107.5(5) . .
O19 Ge9 O20 107.9(5) . .
Ge9B Ge9 O22 171.1(7) . .
O21 Ge9 O22 103.3(5) . .
O19 Ge9 O22 119.0(6) . .
O20 Ge9 O22 112.7(6) . .
Ge9 Ge9B O20 70.3(6) . .
Ge9 Ge9B O19 69.4(6) . .
O20 Ge9B O19 110.1(6) . .
Ge9 Ge9B O22C 178.8(11) . .
O20 Ge9B O22C 110.8(7) . .
O19 Ge9B O22C 110.4(7) . .
Ge9 Ge9B O21 68.8(6) . .
O20 Ge9B O21 109.0(6) . .
O19 Ge9B O21 106.2(8) . .
O22C Ge9B O21 110.2(7) . .
O24 Ge10 O25 112.0(6) . .
O24 Ge10 O14 104.5(6) . 30_545
O25 Ge10 O14 107.7(7) . 30_545
O24 Ge10 O23 112.7(6) . .
O25 Ge10 O23 112.2(6) . .
O14 Ge10 O23 107.2(6) 30_545 .
G11B Ge11 O25 68.9(8) . .
G11B Ge11 O26 176.3(9) . .
O25 Ge11 O26 112.5(9) . .
G11B Ge11 O17 68.6(7) . .
O25 Ge11 O17 117.9(6) . .
O26 Ge11 O17 112.8(9) . .
G11B Ge11 O27 70.0(6) . .
O25 Ge11 O27 103.5(7) . .
O26 Ge11 O27 106.3(8) . .
O17 Ge11 O27 102.0(6) . .
Ge11 G11B O25 68.1(8) . .
Ge11 G11B O17 69.7(7) . .
O25 G11B O17 118.1(9) . .
Ge11 G11B O26B 163(5) . .
O25 G11B O26B 99(5) . .
O17 G11B O26B 111(5) . .
Ge11 G11B O27 69.0(7) . .
O25 G11B O27 102.6(9) . .
O17 G11B O27 102.1(9) . .
O26B G11B O27 125(5) . .
O29 Ge12 O27 112.3(5) . .
O29 Ge12 O21 104.6(6) . 20_656
O27 Ge12 O21 104.2(6) . 20_656
O29 Ge12 O28 111.8(6) . .
O27 Ge12 O28 110.0(7) . .
O21 Ge12 O28 113.8(5) 20_656 .
O22 Ge13 O13 114.0(6) 30_545 30_545
O22 Ge13 O7 112.9(6) 30_545 30_545
O13 Ge13 O7 118.9(6) 30_545 30_545
O22 Ge13 O29 106.1(5) 30_545 .
O13 Ge13 O29 103.9(6) 30_545 .
O7 Ge13 O29 98.3(5) 30_545 .
Ge4 O1 Ge2 95.6(5) . .
Ge4 O1 Ge1 96.5(5) . .
Ge2 O1 Ge1 95.0(5) . .
Ge2 O2 Ge4 98.8(5) . .
Ge2 O2 Ge3 97.5(5) . .
Ge4 O2 Ge3 97.1(5) . .
Ge1 O3 Ge3 95.1(4) . .
Ge1 O3 Ge2 98.4(5) . .
Ge3 O3 Ge2 96.3(5) . .
Ge1 O4 Ge3 97.7(5) . .
Ge1 O4 Ge4 99.7(5) . .
Ge3 O4 Ge4 97.9(5) . .
Ge5 O5 Ge4 118.2(7) . .
Ge5 O6 Ge5 145.5(16) . 10_454
Ge13 O7 Ge5 132.3(8) 30 .
Ge5 O8 Ge1 120.0(7) . .
Ge6 O9 Ge1 126.2(7) . .
Ge6 O10 Ge3 125.1(7) . 5
Ge7 O11 Ge1 117.2(7) . .
Ge7 O12 Ge2 117.5(8) . .
Ge13 O13 Ge7 137.1(8) 30 .
Ge10 O14 Ge7 135.9(8) 30 .
Ge8 O15 Ge2 116.8(7) . .
Ge8 O16 Ge8 142.7(17) . 10_554
Ge8 O17 G11B 131.7(8) . .
Ge8 O17 Ge11 132.7(8) . .
G11B O17 Ge11 41.7(5) . .
Ge8 O18 Ge3 118.9(7) . .
Ge9B O19 Ge9 42.4(4) . .
Ge9B O19 Ge2 121.9(7) . .
Ge9 O19 Ge2 118.0(6) . .
Ge9B O20 Ge9 42.3(4) . .
Ge9B O20 Ge4 120.3(7) . .
Ge9 O20 Ge4 114.3(6) . .
Ge9B O21 Ge9 42.4(4) . .
Ge9B O21 Ge12 150.5(9) . 27_565
Ge9 O21 Ge12 125.1(6) . 27_565
Ge13 O22 Ge9 132.9(7) 30 .
O26 O22C Ge9B 133(3) . .
Ge10 O23 Ge4 118.8(7) . .
Ge10 O24 Ge3 117.7(7) . .
Ge11 O25 G11B 43.0(5) . .
Ge11 O25 Ge10 137.2(9) . .
G11B O25 Ge10 138.9(9) . .
O22C O26 Ge11 154(4) . .
Ge12 O27 Ge11 131.5(8) . .
Ge12 O27 G11B 132.3(9) . .
Ge11 O27 G11B 41.0(5) . .
Ge12 O29 Ge13 131.5(7) . .
H1W O1W H2W 108.4 . .
H3W O2W H4W 100.0 . .
C2 C1 H1A 110.8 . .
C2 C1 H1B 110.8 . .
H1A C1 H1B 108.9 . .
C1 C2 C7 108.6(13) . .
C1 C2 H2 110.2 . .
C7 C2 H2 110.2 . .
C5 C4 H4A 109.1 . .
C5 C4 H4B 109.1 . .
H4A C4 H4B 107.9 . .
C4 C5 H5A 109.5 . .
C4 C5 H5B 109.5 . .
H5A C5 H5B 108.1 . .
C2 C7 H7A 109.5 . .
C2 C7 H7B 109.5 . .
H7A C7 H7B 109.5 . .
C2 C7 H7C 109.5 . .
H7A C7 H7C 109.5 . .
H7B C7 H7C 109.5 . .
C9 C8 N8 118(2) 10_554 .
C9 C8 C9 81(3) 10_554 .
N8 C8 C9 47(2) . .
C9 C8 H8A 107.9 10_554 .
N8 C8 H8A 107.9 . .
C9 C8 H8A 151.8 . .
C9 C8 H8B 107.9 10_554 .
N8 C8 H8B 107.9 . .
C9 C8 H8B 94.7 . .
H8A C8 H8B 107.2 . .
N8 C9 C8 119(2) . 10_554
N8 C9 C8 47(2) . .
C8 C9 C8 75(4) 10_554 .
N8 C9 H9A 107.7 . .
C8 C9 H9A 107.7 10_554 .
C8 C9 H9A 107.2 . .
N8 C9 H9B 107.7 . .
C8 C9 H9B 107.7 10_554 .
C8 C9 H9B 142.8 . .
H9A C9 H9B 107.1 . .
C9 N8 C8 86(4) . .
C9 N8 H8C 114.4 . .
C8 N8 H8C 114.4 . .
C9 N8 H8D 114.4 . .
C8 N8 H8D 114.4 . .
H8C N8 H8D 111.5 . .
H8B3 N8B H8B4 111.6 . .
C15 C15 C16 114(3) 5 .
C15 C15 H15A 108.8 5 .
C16 C15 H15A 108.8 . .
C15 C15 H15B 108.8 5 .
C16 C15 H15B 108.8 . .
H15A C15 H15B 107.7 . .
C17 C16 C15 111(3) . .
C17 C16 H16A 109.5 . .
C15 C16 H16A 109.5 . .
C17 C16 H16B 109.5 . .
C15 C16 H16B 109.5 . .
H16A C16 H16B 108.1 . .
C16 C17 C17 118.9(15) . ?
C16 C17 H17A 107.6 . .
C17 C17 H17A 107.6 ? .
C16 C17 H17B 107.6 . .
C17 C17 H17B 107.6 ? .
H17A C17 H17B 107.0 . .

loop_
_geom_bond_atom_site_label_1
_geom_bond_atom_site_label_2
_geom_bond_distance
_geom_bond_site_symmetry_2
Ge1 O9 1.789(12) .
Ge1 O8 1.834(13) .
Ge1 O11 1.842(13) .
Ge1 O4 1.928(13) .
Ge1 O3 1.973(12) .
Ge1 O1 2.064(12) .
Ge2 O19 1.805(12) .
Ge2 O12 1.816(14) .
Ge2 O15 1.837(12) .
Ge2 O2 1.943(14) .
Ge2 O3 2.014(12) .
Ge2 O1 2.030(12) .
Ge3 O10 1.795(12) 5
Ge3 O24 1.830(12) .
Ge3 O18 1.855(13) .
Ge3 O4 1.971(12) .
Ge3 O3 2.007(13) .
Ge3 O2 2.040(12) .
Ge4 O23 1.805(12) .
Ge4 O5 1.834(12) .
Ge4 O20 1.879(10) .
Ge4 O2 1.971(12) .
Ge4 O1 1.979(14) .
Ge4 O4 2.016(12) .
Ge5 O8 1.687(12) .
Ge5 O5 1.718(12) .
Ge5 O6 1.731(8) .
Ge5 O7 1.770(13) .
Ge6 O9 1.727(12) 5
Ge6 O9 1.727(12) .
Ge6 O10 1.742(12) .
Ge6 O10 1.742(12) 5
Ge7 O11 1.723(12) .
Ge7 O13 1.728(13) .
Ge7 O12 1.736(14) .
Ge7 O14 1.739(11) .
Ge8 O18 1.703(13) .
Ge8 O15 1.729(12) .
Ge8 O16 1.729(9) .
Ge8 O17 1.740(13) .
Ge9 Ge9B 1.262(11) .
Ge9 O21 1.745(9) .
Ge9 O19 1.754(11) .
Ge9 O20 1.766(10) .
Ge9 O22 1.775(12) .
Ge9B O20 1.733(9) .
Ge9B O19 1.739(9) .
Ge9B O22C 1.739(5) .
Ge9B O21 1.744(9) .
Ge10 O24 1.719(12) .
Ge10 O25 1.730(14) .
Ge10 O14 1.731(11) 30_545
Ge10 O23 1.733(12) .
Ge11 G11B 1.247(12) .
Ge11 O25 1.696(14) .
Ge11 O26 1.747(5) .
Ge11 O17 1.759(13) .
Ge11 O27 1.776(13) .
G11B O25 1.706(19) .
G11B O17 1.746(19) .
G11B O26B 1.750(5) .
G11B O27 1.787(17) .
Ge12 O29 1.731(11) .
Ge12 O27 1.734(14) .
Ge12 O21 1.759(9) 20_656
Ge12 O28 1.775(12) .
Ge13 O22 1.716(11) 30_545
Ge13 O13 1.718(13) 30_545
Ge13 O7 1.730(13) 30_545
Ge13 O29 1.743(12) .
O6 Ge5 1.731(8) 10_454
O7 Ge13 1.730(13) 30
O10 Ge3 1.795(12) 5
O13 Ge13 1.718(13) 30
O14 Ge10 1.731(11) 30
O16 Ge8 1.729(9) 10_554
O21 Ge12 1.759(9) 27_565
O22 Ge13 1.716(11) 30
O22C O26 0.60(2) .
O1W H1W 0.8207 .
O1W H2W 0.8289 .
O2W H3W 0.8737 .
O2W H4W 0.8001 .
C1 C2 1.54(2) .
C1 H1A 0.9700 .
C1 H1B 0.9700 .
C2 C7 1.540(5) .
C2 H2 0.9800 .
C4 C5 1.50(2) .
C4 H4A 0.9700 .
C4 H4B 0.9700 .
C5 H5A 0.9700 .
C5 H5B 0.9700 .
C7 H7A 0.9600 .
C7 H7B 0.9600 .
C7 H7C 0.9600 .
C8 C9 1.47(3) 10_554
C8 N8 1.473(14) .
C8 C9 2.00(8) .
C8 H8A 0.9700 .
C8 H8B 0.9700 .
C9 N8 1.462(14) .
C9 C8 1.47(3) 10_554
C9 H9A 0.9700 .
C9 H9B 0.9700 .
N8 H8C 0.9000 .
N8 H8D 0.9000 .
N8B H8B3 0.9000 .
N8B H8B4 0.9000 .
C15 C15 1.526(15) 5
C15 C16 1.48(5) .
C15 H15A 0.9700 .
C15 H15B 0.9700 .
C16 C17 1.43(3) .
C16 H16A 0.9700 .
C16 H16B 0.9700 .
C17 C17 1.507(15) ?
C17 H17A 0.9700 .
C17 H17B 0.9700 .

loop_
_platon_squeeze_void_nr
_platon_squeeze_void_average_x
_platon_squeeze_void_average_y
_platon_squeeze_void_average_z
_platon_squeeze_void_volume
_platon_squeeze_void_count_electrons
_platon_squeeze_void_content
1 0.000 0.000 0.000 58 7 ' '
2 0.000 0.500 0.000 58 7 ' '
3 -0.071 0.336 0.125 1241 210 ' '
4 -0.013 0.250 0.375 1241 199 ' '
5 0.000 0.000 0.500 58 7 ' '
6 0.000 0.500 0.500 58 8 ' '
7 -0.075 0.166 0.625 1241 210 ' '
8 -0.014 0.250 0.875 1241 199 ' '
9 0.250 0.750 0.250 58 7 ' '
10 0.250 0.250 0.250 58 7 ' '
11 0.250 0.750 0.750 58 7 ' '
12 0.250 0.250 0.750 58 7 ' '
13 0.500 0.500 0.000 58 7 ' '
14 0.500 0.500 0.500 58 7 ' '
15 0.500 1.000 0.500 58 7 ' '
16 0.500 0.000 1.000 58 8 ' '
17 0.750 0.250 0.250 58 7 ' '
18 0.750 0.750 0.250 58 7 ' '
19 0.750 0.250 0.750 58 7 ' '
20 0.750 0.750 0.750 58 7 ' '
